data_7045008
loop_
_publ_author_name
'Abdulwahab, Khadijat O.'
'Malik, Mohammad A.'
'O'Brien, Paul'
'Vitorica-Yrezabal, I\~nigo J'
'Timco, Grigore A.'
'Tuna, Floriana'
'Winpenny, Richard E. P.'

_publ_section_title
;
 The synthesis of a monodisperse quaternary ferrite (FeCoCrO<sub>4</sub>)
 from the hot injection thermolysis of the single source precursor
 [CrCoFeO(O<sub>2</sub>C<sup>t</sup>Bu)<sub>6</sub>(HO<sub>2</sub>C<sup>t</sup>Bu)<sub>3</sub>].
;
_journal_issue 2
_journal_name_full 'Dalton transactions (Cambridge, England : 2003)'
_journal_page_first 376
_journal_page_last 381
_journal_paper_doi 10.1039/c7dt03302h
_journal_volume 47
_journal_year 2018
_chemical_formula_moiety 'C45 H81 Co Cr Fe O19'
_chemical_formula_sum 'C45 H84 Co Cr Fe O19'
_chemical_formula_weight 1095.90
_space_group_crystal_system orthorhombic
_space_group_IT_number 63
_space_group_name_Hall '-C 2c 2'
_space_group_name_H-M_alt 'C m c m'
_symmetry_space_group_name_Hall '-C 2c 2'
_symmetry_space_group_name_H-M 'C m c m'
_atom_sites_solution_hydrogens geom
_atom_sites_solution_primary direct
_audit_creation_date 2016-07-25
_audit_creation_method
;
Olex2 1.2
(compiled 2016.02.19 svn.r3266 for OlexSys, GUI svn.r5155)
;
_audit_update_record
;
2016-07-25 deposited with the CCDC.
2017-11-15 downloaded from the CCDC.
;
_cell_angle_alpha 90
_cell_angle_beta 90
_cell_angle_gamma 90
_cell_formula_units_Z 4
_cell_length_a 18.2544(14)
_cell_length_b 20.0328(11)
_cell_length_c 16.9685(9)
_cell_measurement_reflns_used 4928
_cell_measurement_temperature 240(2)
_cell_measurement_theta_max 25.2680
_cell_measurement_theta_min 3.7590
_cell_volume 6205.2(7)
_computing_cell_refinement 'CrysAlisPro 1.171.38.41q (Rigaku OD, 2015)'
_computing_data_collection 'CrysAlisPro 1.171.38.41q (Rigaku OD, 2015)'
_computing_data_reduction 'CrysAlisPro 1.171.38.41q (Rigaku OD, 2015)'
_computing_molecular_graphics 'Olex2 (Dolomanov et al., 2009)'
_computing_publication_material 'Olex2 (Dolomanov et al., 2009)'
_computing_structure_refinement 'ShelXL (Sheldrick, 2015)'
_computing_structure_solution 'ShelXT (Sheldrick, 2015)'
_diffrn_ambient_temperature 240.15
_diffrn_detector 'CCD plate'
_diffrn_detector_area_resol_mean 5.1636
_diffrn_detector_type Atlas
_diffrn_measured_fraction_theta_full 0.996
_diffrn_measured_fraction_theta_max 0.996
_diffrn_measurement_details
;
List of Runs (angles in degrees, time in seconds):

  # Type    Start    End  Width  t~exp~   \w     \q     \k     \f   Frames
#--------------------------------------------------------------------------
  1  \w    -25.00  30.00   1.00   15.00    --  -12.00 -99.00 120.00   55
  2  \w    -30.00  49.00   1.00   15.00    --  -12.00  57.00  60.00   79
  3  \w    -45.00  44.00   1.00   15.00    --  -12.00  77.00 -60.00   89
;
_diffrn_measurement_device 'four-circle diffractometer'
_diffrn_measurement_device_type 'Xcalibur, Atlas'
_diffrn_measurement_method '\w scans'
_diffrn_orient_matrix_type 'CrysAlisPro convention (1999,Acta A55,543-557)'
_diffrn_orient_matrix_UB_11 0.0057715000
_diffrn_orient_matrix_UB_12 -0.0348072000
_diffrn_orient_matrix_UB_13 0.0044883000
_diffrn_orient_matrix_UB_21 -0.0367125000
_diffrn_orient_matrix_UB_22 -0.0061012000
_diffrn_orient_matrix_UB_23 -0.0116462000
_diffrn_orient_matrix_UB_31 0.0113239000
_diffrn_orient_matrix_UB_32 -0.0021446000
_diffrn_orient_matrix_UB_33 -0.0399055000
_diffrn_radiation_monochromator graphite
_diffrn_radiation_probe x-ray
_diffrn_radiation_type MoK\a
_diffrn_radiation_wavelength 0.71073
_diffrn_reflns_av_R_equivalents 0.0485
_diffrn_reflns_av_unetI/netI 0.0399
_diffrn_reflns_Laue_measured_fraction_full 0.996
_diffrn_reflns_Laue_measured_fraction_max 0.996
_diffrn_reflns_limit_h_max 22
_diffrn_reflns_limit_h_min -20
_diffrn_reflns_limit_k_max 19
_diffrn_reflns_limit_k_min -25
_diffrn_reflns_limit_l_max 21
_diffrn_reflns_limit_l_min -20
_diffrn_reflns_number 17211
_diffrn_reflns_point_group_measured_fraction_full 0.996
_diffrn_reflns_point_group_measured_fraction_max 0.996
_diffrn_reflns_theta_full 26.000
_diffrn_reflns_theta_max 26.369
_diffrn_reflns_theta_min 3.463
_diffrn_source 'fine-focus sealed X-ray tube'
_diffrn_source_type 'Enhance (Mo) X-ray Source'
_exptl_absorpt_coefficient_mu 0.726
_exptl_absorpt_correction_T_max 1.00000
_exptl_absorpt_correction_T_min 0.33520
_exptl_absorpt_correction_type multi-scan
_exptl_absorpt_process_details
;
CrysAlisPro 1.171.38.41q (Rigaku Oxford Diffraction, 2015)
Empirical absorption correction using spherical harmonics,
 implemented in SCALE3 ABSPACK scaling algorithm.
;
_exptl_crystal_colour 'clear light brown'
_exptl_crystal_colour_lustre clear
_exptl_crystal_colour_modifier light
_exptl_crystal_colour_primary brown
_exptl_crystal_density_diffrn 1.173
_exptl_crystal_description plate
_exptl_crystal_F_000 2332
_exptl_crystal_size_max 0.4
_exptl_crystal_size_mid 0.4
_exptl_crystal_size_min 0.1
_refine_diff_density_max 0.697
_refine_diff_density_min -0.691
_refine_diff_density_rms 0.074
_refine_ls_extinction_method none
_refine_ls_goodness_of_fit_ref 1.054
_refine_ls_hydrogen_treatment constr
_refine_ls_matrix_type full
_refine_ls_number_parameters 261
_refine_ls_number_reflns 3371
_refine_ls_number_restraints 237
_refine_ls_restrained_S_all 1.141
_refine_ls_R_factor_all 0.0928
_refine_ls_R_factor_gt 0.0676
_refine_ls_shift/su_max 0.002
_refine_ls_shift/su_mean 0.000
_refine_ls_structure_factor_coef Fsqd
_refine_ls_weighting_details 'w=1/[\s^2^(Fo^2^)+(0.1207P)^2^+10.6540P] where P=(Fo^2^+2Fc^2^)/3'
_refine_ls_weighting_scheme calc
_refine_ls_wR_factor_gt 0.1943
_refine_ls_wR_factor_ref 0.2181
_reflns_Friedel_coverage 0.000
_reflns_number_gt 2439
_reflns_number_total 3371
_reflns_threshold_expression 'I > 2\s(I)'
_cod_data_source_file c7dt03302h2.cif
_cod_data_source_block orepw1950
_cod_depositor_comments 'Adding full bibliography for 7045008.cif.'
_cod_original_cell_volume 6205.1(7)
_cod_database_code 7045008
_shelxl_version_number 2014/6
_chemical_oxdiff_formula Cr7NiCuF20O34N2C80H180
_shelx_space_group_comment
;
The symmetry employed for this shelxl refinement is uniquely defined
by the following loop, which should always be used as a source of
symmetry information in preference to the above space-group names.
They are only intended as comments.
;
_reflns_odcompleteness_completeness 99.57
_reflns_odcompleteness_iscentric 1
_reflns_odcompleteness_theta 26.32
_olex2_refinement_description
;
1. Fixed Uiso
 At 1.5 times of:
  All C(H,H,H) groups
2. Shared sites
{Cr02, Fe02, Co02}
{Cr01, Fe01, Co01}
3. Restrained distances
 C16-C17
 2.4 with sigma of 0.02
 C30-C27 = C28-C27 = C29-C27
 1.54 with sigma of 0.02
 C29-C30
 2.4 with sigma of 0.002
 C30-C28
 2.4 with sigma of 0.002
 C28-C29
 2.4 with sigma of 0.002
 C11-C9
 2.4 with sigma of 0.02
 C9-C10
 2.4 with sigma of 0.02
 C10-C11
 2.4 with sigma of 0.02
 C17-C15
 1.54 with sigma of 0.02
 C16-C15
 1.54 with sigma of 0.02
 C14_$2-C15
 1.54 with sigma of 0.02
 C8-C6 \\sim C10-C4 \\sim C7-C8 \\sim C9-C4 \\sim C11-C4 \\sim C8-C5 \\sim
C4-C3 \\sim C8-C3
 with sigma of 0.002
 O13_$1-C14_$2 \\sim O13_$2-C14_$2
 with sigma of 0.001
4. Uiso/Uaniso restraints and constraints
C22 \\sim C21 \\sim C20: within 2A with sigma of 0.005 and sigma for terminal
atoms of 0.01
C16 \\sim C15 \\sim C17: within 2A with sigma of 0.005 and sigma for terminal
atoms of 0.01
C27 \\sim C29 \\sim C30 \\sim C28: within 2A with sigma of 0.005 and sigma for
terminal atoms of 0.01
Uanis(Cr02) = Uanis(Fe02) = Uanis(Co02)
Uanis(Cr01) = Uanis(Fe01) = Uanis(Co01)
5. Rigid body (RIGU) restrains
 C9, C11, C10, C4, C3
 with sigma for 1-2 distances of 0.004 and sigma for 1-3 distances of 0.004
 O25, C7, C6, C5, C8, C3
 with sigma for 1-2 distances of 0.004 and sigma for 1-3 distances of 0.004
 O25, C24, O23, O26, C29, C27, C30, C28
 with sigma for 1-2 distances of 0.005 and sigma for 1-3 distances of 0.005
 O12, C14, O13, C15, C16, C17
 with sigma for 1-2 distances of 0.004 and sigma for 1-3 distances of 0.004
 C22, C20, C21, C19
 with sigma for 1-2 distances of 0.004 and sigma for 1-3 distances of 0.004
 C20, C22, C21, C19, O18
 with sigma for 1-2 distances of 0.005 and sigma for 1-3 distances of 0.005
6. Others
 Sof(C7)=Sof(H7A)=Sof(H7B)=Sof(H7C)=Sof(C6)=Sof(H6A)=Sof(H6B)=Sof(H6C)=Sof(C5)=
 Sof(H5A)=Sof(H5B)=Sof(H5C)=Sof(C8)=1-FVAR(1)
 Sof(C4)=Sof(C11)=Sof(H11A)=Sof(H11B)=Sof(H11C)=Sof(C10)=Sof(H10A)=Sof(H10B)=
 Sof(H10C)=Sof(C9)=Sof(H9A)=Sof(H9B)=Sof(H9C)=FVAR(1)
 Fixed Sof: Co02(0.16667) Co01(0.08333) Fe02(0.16667) Fe01(0.08333)
 Cr02(0.16667) Cr01(0.08333) H21A(0.5) H21B(0.5) H21C(0.5) C14(0.25) C24(0.5)
 C17(0.25) H17A(0.25) H17B(0.25) H17C(0.25) O25(0.25) O13(0.25) O26(0.25)
 C30(0.5) H30A(0.5) H30B(0.5) H30C(0.5) C29(0.5) H29A(0.5) H29B(0.5) H29C(0.5)
 C16(0.5) H16A(0.5) H16B(0.5) H16C(0.5) C28(0.5) H28A(0.5) H28B(0.5) H28C(0.5)
7.a Me refined with riding coordinates:
 C11(H11A,H11B,H11C), C22(H22A,H22B,H22C), C21(H21A,H21B,H21C), C10(H10A,H10B,
 H10C), C9(H9A,H9B,H9C), C17(H17A,H17B,H17C), C30(H30A,H30B,H30C), C29(H29A,
 H29B,H29C), C16(H16A,H16B,H16C), C28(H28A,H28B,H28C), C7(H7A,H7B,H7C), C6(H6A,
 H6B,H6C), C5(H5A,H5B,H5C)
;
_olex2_date_sample_data_collection 2016-07-20
_olex2_submission_special_instructions 'No special instructions were received'
_oxdiff_exptl_absorpt_empirical_details
;
Empirical correction (ABSPACK) includes:
- Absorption correction using spherical harmonics
- Frame scaling
;
_oxdiff_exptl_absorpt_empirical_full_max 2.427
_oxdiff_exptl_absorpt_empirical_full_min 0.705

loop_
_space_group_symop_operation_xyz
'x, y, z'
'-x, -y, z+1/2'
'-x, y, -z+1/2'
'x, -y, -z'
'x+1/2, y+1/2, z'
'-x+1/2, -y+1/2, z+1/2'
'-x+1/2, y+1/2, -z+1/2'
'x+1/2, -y+1/2, -z'
'-x, -y, -z'
'x, y, -z-1/2'
'x, -y, z-1/2'
'-x, y, z'
'-x+1/2, -y+1/2, -z'
'x+1/2, y+1/2, -z-1/2'
'x+1/2, -y+1/2, z-1/2'
'-x+1/2, y+1/2, z'

loop_
_atom_site_label
_atom_site_type_symbol
_atom_site_fract_x
_atom_site_fract_y
_atom_site_fract_z
_atom_site_U_iso_or_equiv
_atom_site_adp_type
_atom_site_occupancy
_atom_site_site_symmetry_order
_atom_site_calc_flag
_atom_site_refinement_flags_posn
_atom_site_refinement_flags_adp
_atom_site_refinement_flags_occupancy
_atom_site_disorder_assembly
_atom_site_disorder_group
Co02 Co 0.5000 0.76086(4) 0.34568(4) 0.0472(3) Uani 0.3333 2 d S T P A 1
Co01 Co 0.5000 0.61908(5) 0.2500 0.0442(3) Uani 0.3333 4 d S T P A 1
Fe02 Fe 0.5000 0.76086(4) 0.34568(4) 0.0472(3) Uani 0.3333 2 d S T P A 2
Fe01 Fe 0.5000 0.61908(5) 0.2500 0.0442(3) Uani 0.3333 4 d S T P A 2
Cr02 Cr 0.5000 0.76086(4) 0.34568(4) 0.0472(3) Uani 0.3333 2 d S T P A 3
Cr01 Cr 0.5000 0.61908(5) 0.2500 0.0442(3) Uani 0.3333 4 d S T P A 3
O31 O 0.5000 0.7135(2) 0.2500 0.0374(10) Uani 1 4 d S T P . .
O18 O 0.57822(19) 0.82724(16) 0.31505(19) 0.0732(9) Uani 1 1 d . U . . .
O12 O 0.5000 0.5142(3) 0.2500 0.0690(16) Uani 1 4 d S TU P . .
O1 O 0.42048(19) 0.61013(15) 0.3312(2) 0.0735(9) Uani 1 1 d . . . . .
O2 O 0.42086(19) 0.70561(17) 0.39589(19) 0.0773(10) Uani 1 1 d . . . . .
O23 O 0.5000 0.8132(2) 0.4544(3) 0.0890(17) Uani 1 2 d S TU P . .
C19 C 0.6023(3) 0.8464(3) 0.2500 0.0580(14) Uani 1 2 d S TU P A .
C3 C 0.3942(3) 0.6509(2) 0.3797(3) 0.0685(12) Uani 1 1 d D U . . .
C20 C 0.6638(5) 0.8965(4) 0.2500 0.102(2) Uani 1 2 d S TU P . .
C4 C 0.3274(4) 0.6303(5) 0.4268(6) 0.115(5) Uani 0.541(17) 1 d D U . B 1
C27 C 0.5000 0.8633(6) 0.5771(6) 0.150(4) Uani 1 2 d DS TU P . .
C11 C 0.2843(10) 0.5739(8) 0.3894(13) 0.138(7) Uani 0.541(17) 1 d D U . B 1
H11A H 0.2425 0.5631 0.4223 0.208 Uiso 0.541(17) 1 calc R . . B 1
H11B H 0.2674 0.5876 0.3377 0.208 Uiso 0.541(17) 1 calc R . . B 1
H11C H 0.3155 0.5349 0.3843 0.208 Uiso 0.541(17) 1 calc R . . B 1
C15 C 0.5000 0.3997(7) 0.2500 0.157(6) Uani 1 4 d DS TU P . .
C22 C 0.7047(5) 0.8966(5) 0.3215(5) 0.160(3) Uani 1 1 d . U . . .
H22A H 0.6713 0.8965 0.3660 0.240 Uiso 1 1 calc R . . . .
H22B H 0.7354 0.8571 0.3237 0.240 Uiso 1 1 calc R . . . .
H22C H 0.7352 0.9362 0.3237 0.240 Uiso 1 1 calc R . . . .
C21 C 0.6267(7) 0.9650(5) 0.2500 0.151(4) Uani 1 2 d S TU P A .
H21A H 0.5971 0.9697 0.2972 0.226 Uiso 0.5 1 calc R . . C -1
H21B H 0.6637 0.9997 0.2490 0.226 Uiso 0.5 1 calc R . . C -1
H21C H 0.5956 0.9690 0.2039 0.226 Uiso 0.5 1 calc R . . C -1
C14 C 0.4707(9) 0.4710(7) 0.25000(6) 0.109(5) Uani 0.25 1 d DS TU P A -1
C24 C 0.5258(7) 0.8311(8) 0.5019(8) 0.122(5) Uani 0.5 1 d . U . A -1
C10 C 0.2766(8) 0.6889(6) 0.4411(15) 0.150(7) Uani 0.541(17) 1 d D U . B 1
H10A H 0.3039 0.7251 0.4651 0.225 Uiso 0.541(17) 1 calc R . . B 1
H10B H 0.2562 0.7037 0.3913 0.225 Uiso 0.541(17) 1 calc R . . B 1
H10C H 0.2373 0.6753 0.4760 0.225 Uiso 0.541(17) 1 calc R . . B 1
C9 C 0.3565(11) 0.6133(11) 0.5081(8) 0.167(7) Uani 0.541(17) 1 d D U . B 1
H9A H 0.3834 0.6512 0.5289 0.251 Uiso 0.541(17) 1 calc R . . B 1
H9B H 0.3159 0.6030 0.5429 0.251 Uiso 0.541(17) 1 calc R . . B 1
H9C H 0.3888 0.5750 0.5046 0.251 Uiso 0.541(17) 1 calc R . . B 1
C17 C 0.4301(11) 0.3589(12) 0.242(3) 0.160(7) Uani 0.25 1 d D U . A -1
H17A H 0.3976 0.3688 0.2858 0.240 Uiso 0.25 1 calc R . . A -1
H17B H 0.4059 0.3700 0.1929 0.240 Uiso 0.25 1 calc R . . A -1
H17C H 0.4421 0.3117 0.2424 0.240 Uiso 0.25 1 calc R . . A -1
O25 O 0.5931(11) 0.8651(13) 0.4661(10) 0.138(9) Uani 0.25 1 d . U . A 2
O13 O 0.4037(10) 0.4803(7) 0.2092(15) 0.148(11) Uani 0.25 1 d D U . A -1
O26 O 0.5782(14) 0.7809(12) 0.5233(12) 0.173(12) Uani 0.25 1 d . U . A 1
C30 C 0.5507(8) 0.9230(7) 0.5624(10) 0.173(5) Uani 0.5 1 d D U . A -1
H30A H 0.5923 0.9089 0.5311 0.259 Uiso 0.5 1 calc R . . A -1
H30B H 0.5240 0.9576 0.5345 0.259 Uiso 0.5 1 calc R . . A -1
H30C H 0.5677 0.9405 0.6125 0.259 Uiso 0.5 1 calc R . . A -1
C29 C 0.5489(8) 0.8178(8) 0.6299(10) 0.177(5) Uani 0.5 1 d D U . A -1
H29A H 0.5910 0.8028 0.5999 0.266 Uiso 0.5 1 calc R . . A -1
H29B H 0.5654 0.8428 0.6755 0.266 Uiso 0.5 1 calc R . . A -1
H29C H 0.5207 0.7794 0.6472 0.266 Uiso 0.5 1 calc R . . A -1
C16 C 0.5459(10) 0.3802(9) 0.1791(11) 0.188(7) Uani 0.5 1 d D U . A -1
H16A H 0.5918 0.4046 0.1802 0.281 Uiso 0.5 1 calc R . . A -1
H16B H 0.5557 0.3327 0.1807 0.281 Uiso 0.5 1 calc R . . A -1
H16C H 0.5195 0.3910 0.1312 0.281 Uiso 0.5 1 calc R . . A -1
C28 C 0.4396(7) 0.8841(9) 0.6226(11) 0.184(5) Uani 0.5 1 d D U . A -1
H28A H 0.4569 0.9039 0.6713 0.276 Uiso 0.5 1 calc R . . A -1
H28B H 0.4114 0.9167 0.5933 0.276 Uiso 0.5 1 calc R . . A -1
H28C H 0.4089 0.8458 0.6346 0.276 Uiso 0.5 1 calc R . . A -1
C7 C 0.3145(13) 0.6552(13) 0.4958(11) 0.154(8) Uani 0.459(17) 1 d D U . B 2
H7A H 0.3479 0.6277 0.5260 0.231 Uiso 0.459(17) 1 calc R . . B 2
H7B H 0.3283 0.7017 0.5011 0.231 Uiso 0.459(17) 1 calc R . . B 2
H7C H 0.2650 0.6491 0.5153 0.231 Uiso 0.459(17) 1 calc R . . B 2
C6 C 0.2638(10) 0.6813(13) 0.3692(18) 0.175(9) Uani 0.459(17) 1 d D U . B 2
H6A H 0.2797 0.7272 0.3754 0.263 Uiso 0.459(17) 1 calc R . . B 2
H6B H 0.2615 0.6704 0.3135 0.263 Uiso 0.459(17) 1 calc R . . B 2
H6C H 0.2158 0.6758 0.3926 0.263 Uiso 0.459(17) 1 calc R . . B 2
C5 C 0.3104(13) 0.5598(7) 0.4118(18) 0.136(8) Uani 0.459(17) 1 d D U . B 2
H5A H 0.3511 0.5408 0.4409 0.204 Uiso 0.459(17) 1 calc R . . B 2
H5B H 0.2647 0.5479 0.4375 0.204 Uiso 0.459(17) 1 calc R . . B 2
H5C H 0.3104 0.5425 0.3584 0.204 Uiso 0.459(17) 1 calc R . . B 2
C8 C 0.3179(5) 0.6351(7) 0.4097(9) 0.113(5) Uani 0.459(17) 1 d D U . B 2

loop_
_atom_site_aniso_label
_atom_site_aniso_U_11
_atom_site_aniso_U_22
_atom_site_aniso_U_33
_atom_site_aniso_U_23
_atom_site_aniso_U_13
_atom_site_aniso_U_12
Co02 0.0526(5) 0.0426(5) 0.0464(5) -0.0007(3) 0.000 0.000
Co01 0.0447(6) 0.0428(6) 0.0452(6) 0.000 0.000 0.000
Fe02 0.0526(5) 0.0426(5) 0.0464(5) -0.0007(3) 0.000 0.000
Fe01 0.0447(6) 0.0428(6) 0.0452(6) 0.000 0.000 0.000
Cr02 0.0526(5) 0.0426(5) 0.0464(5) -0.0007(3) 0.000 0.000
Cr01 0.0447(6) 0.0428(6) 0.0452(6) 0.000 0.000 0.000
O31 0.036(2) 0.039(2) 0.037(2) 0.000 0.000 0.000
O18 0.081(2) 0.072(2) 0.0671(18) -0.0098(16) 0.0027(17) -0.0337(17)
O12 0.089(4) 0.047(3) 0.071(4) 0.000 0.000 0.000
O1 0.081(2) 0.0549(18) 0.084(2) -0.0020(15) 0.0343(19) -0.0110(15)
O2 0.086(2) 0.073(2) 0.073(2) -0.0133(17) 0.0358(18) -0.0217(18)
O23 0.144(5) 0.068(3) 0.054(3) -0.018(2) 0.000 0.000
C19 0.062(3) 0.046(3) 0.066(3) 0.000 0.000 -0.010(3)
C3 0.076(3) 0.063(3) 0.067(3) 0.002(2) 0.030(2) -0.009(2)
C20 0.102(5) 0.088(4) 0.115(5) 0.000 0.000 -0.062(4)
C4 0.128(8) 0.092(8) 0.126(8) -0.014(6) 0.090(7) -0.042(6)
C27 0.224(11) 0.143(8) 0.084(5) -0.054(5) 0.000 0.000
C11 0.092(10) 0.102(9) 0.222(16) -0.039(9) 0.070(9) -0.025(7)
C15 0.150(10) 0.079(6) 0.243(19) 0.000 0.000 0.000
C22 0.142(6) 0.174(6) 0.164(6) 0.024(5) -0.049(5) -0.101(5)
C21 0.153(7) 0.093(5) 0.207(8) 0.000 0.000 -0.045(5)
C14 0.076(7) 0.069(6) 0.182(15) 0.009(6) -0.020(9) -0.010(4)
C24 0.120(10) 0.158(11) 0.087(6) -0.065(7) -0.012(6) 0.018(7)
C10 0.121(9) 0.123(9) 0.207(16) -0.020(9) 0.094(10) -0.019(7)
C9 0.186(13) 0.179(15) 0.137(8) 0.027(8) 0.067(8) -0.059(10)
C17 0.147(12) 0.099(9) 0.23(2) 0.007(8) -0.001(8) -0.005(6)
O25 0.105(13) 0.22(2) 0.085(10) -0.055(13) 0.029(10) -0.096(15)
O13 0.110(9) 0.060(8) 0.27(3) 0.001(10) -0.076(13) -0.009(6)
O26 0.21(2) 0.18(2) 0.132(16) -0.099(16) -0.107(16) 0.130(19)
C30 0.231(13) 0.159(10) 0.128(8) -0.037(8) -0.018(7) -0.007(7)
C29 0.235(13) 0.179(11) 0.118(8) -0.031(8) -0.004(7) 0.005(7)
C16 0.162(12) 0.127(9) 0.274(19) -0.006(7) 0.019(7) 0.000(7)
C28 0.234(12) 0.187(11) 0.131(9) -0.042(9) 0.010(7) 0.011(7)
C7 0.161(15) 0.152(15) 0.149(11) -0.019(9) 0.098(9) -0.007(11)
C6 0.106(9) 0.189(16) 0.232(18) 0.039(13) 0.068(10) 0.005(9)
C5 0.098(13) 0.100(8) 0.210(18) -0.006(8) 0.092(11) -0.035(7)
C8 0.105(8) 0.089(9) 0.143(11) -0.014(7) 0.076(7) -0.022(6)

loop_
_atom_type_symbol
_atom_type_description
_atom_type_scat_dispersion_real
_atom_type_scat_dispersion_imag
_atom_type_scat_source
C C 0.0033 0.0016 'International Tables Vol C Tables 4.2.6.8 and 6.1.1.4'
H H 0.0000 0.0000 'International Tables Vol C Tables 4.2.6.8 and 6.1.1.4'
Co Co 0.3494 0.9721 'International Tables Vol C Tables 4.2.6.8 and 6.1.1.4'
Cr Cr 0.3209 0.6236 'International Tables Vol C Tables 4.2.6.8 and 6.1.1.4'
Fe Fe 0.3463 0.8444 'International Tables Vol C Tables 4.2.6.8 and 6.1.1.4'
O O 0.0106 0.0060 'International Tables Vol C Tables 4.2.6.8 and 6.1.1.4'

loop_
_geom_angle_atom_site_label_1
_geom_angle_atom_site_label_2
_geom_angle_atom_site_label_3
_geom_angle
_geom_angle_site_symmetry_1
_geom_angle_site_symmetry_3
O31 Co02 O18 96.32(13) . 12_655
O31 Co02 O18 96.32(13) . .
O31 Co02 O2 95.06(12) . 12_655
O31 Co02 O2 95.06(12) . .
O31 Co02 O23 179.33(18) . .
O18 Co02 O18 90.0(2) 12_655 .
O18 Co02 O23 84.16(13) . .
O18 Co02 O23 84.16(13) 12_655 .
O2 Co02 O18 87.91(15) . 12_655
O2 Co02 O18 168.59(14) 12_655 12_655
O2 Co02 O18 168.59(13) . .
O2 Co02 O18 87.91(15) 12_655 .
O2 Co02 O2 91.9(2) 12_655 .
O2 Co02 O23 84.47(13) . .
O2 Co02 O23 84.47(13) 12_655 .
O31 Co01 O12 180.0 . .
O31 Co01 O1 95.12(9) . 3_655
O31 Co01 O1 95.12(9) . 10_556
O31 Co01 O1 95.12(9) . 12_655
O31 Co01 O1 95.12(9) . .
O1 Co01 O12 84.88(9) 12_655 .
O1 Co01 O12 84.88(9) . .
O1 Co01 O12 84.88(9) 3_655 .
O1 Co01 O12 84.88(9) 10_556 .
O1 Co01 O1 169.75(18) 3_655 .
O1 Co01 O1 86.6(2) 10_556 .
O1 Co01 O1 92.5(2) 12_655 .
O1 Co01 O1 92.5(2) 10_556 3_655
O1 Co01 O1 86.6(2) 12_655 3_655
O1 Co01 O1 169.75(18) 10_556 12_655
O31 Fe02 O18 96.32(13) . .
O31 Fe02 O18 96.32(13) . 12_655
O31 Fe02 O2 95.06(12) . 12_655
O31 Fe02 O2 95.06(12) . .
O31 Fe02 O23 179.33(18) . .
O18 Fe02 O18 90.0(2) 12_655 .
O18 Fe02 O23 84.16(13) 12_655 .
O18 Fe02 O23 84.16(13) . .
O2 Fe02 O18 87.91(15) . 12_655
O2 Fe02 O18 87.91(15) 12_655 .
O2 Fe02 O18 168.59(14) 12_655 12_655
O2 Fe02 O18 168.59(13) . .
O2 Fe02 O2 91.9(2) 12_655 .
O2 Fe02 O23 84.47(13) . .
O2 Fe02 O23 84.47(13) 12_655 .
O31 Fe01 O12 180.0 . .
O31 Fe01 O1 95.12(9) . 10_556
O31 Fe01 O1 95.12(9) . .
O31 Fe01 O1 95.12(9) . 12_655
O31 Fe01 O1 95.12(9) . 3_655
O1 Fe01 O12 84.88(9) 10_556 .
O1 Fe01 O12 84.88(9) . .
O1 Fe01 O12 84.88(9) 3_655 .
O1 Fe01 O12 84.88(9) 12_655 .
O1 Fe01 O1 169.75(18) 3_655 .
O1 Fe01 O1 86.6(2) 10_556 .
O1 Fe01 O1 169.75(18) 10_556 12_655
O1 Fe01 O1 92.5(2) 10_556 3_655
O1 Fe01 O1 86.6(2) 12_655 3_655
O1 Fe01 O1 92.5(2) 12_655 .
O31 Cr02 O18 96.32(13) . 12_655
O31 Cr02 O18 96.32(13) . .
O31 Cr02 O2 95.06(12) . .
O31 Cr02 O2 95.06(12) . 12_655
O31 Cr02 O23 179.33(18) . .
O18 Cr02 O18 90.0(2) 12_655 .
O18 Cr02 O23 84.16(13) 12_655 .
O18 Cr02 O23 84.16(13) . .
O2 Cr02 O18 87.91(15) . 12_655
O2 Cr02 O18 168.59(13) . .
O2 Cr02 O18 87.91(15) 12_655 .
O2 Cr02 O18 168.59(14) 12_655 12_655
O2 Cr02 O2 91.9(2) 12_655 .
O2 Cr02 O23 84.47(13) 12_655 .
O2 Cr02 O23 84.47(13) . .
O31 Cr01 O12 180.0 . .
O31 Cr01 O1 95.12(9) . .
O31 Cr01 O1 95.12(9) . 12_655
O31 Cr01 O1 95.12(9) . 3_655
O31 Cr01 O1 95.12(9) . 10_556
O1 Cr01 O12 84.88(9) 3_655 .
O1 Cr01 O12 84.88(9) 12_655 .
O1 Cr01 O12 84.88(9) 10_556 .
O1 Cr01 O12 84.88(9) . .
O1 Cr01 O1 92.5(2) 10_556 3_655
O1 Cr01 O1 92.5(2) 12_655 .
O1 Cr01 O1 86.6(2) 12_655 3_655
O1 Cr01 O1 169.75(18) 10_556 12_655
O1 Cr01 O1 86.6(2) 10_556 .
O1 Cr01 O1 169.75(18) 3_655 .
Co02 O31 Co02 119.4(2) 10_556 .
Co02 O31 Co01 120.29(12) 10_556 .
Co02 O31 Co01 120.30(12) . .
Fe02 O31 Fe02 119.4(2) 10_556 .
Fe02 O31 Fe01 120.30(12) . .
Fe02 O31 Fe01 120.29(12) 10_556 .
Cr02 O31 Cr02 119.4(2) 10_556 .
Cr02 O31 Cr01 120.29(12) 10_556 .
Cr02 O31 Cr01 120.30(12) . .
C19 O18 Co02 132.8(3) . .
C19 O18 Fe02 132.8(3) . .
C19 O18 Cr02 132.8(3) . .
C14 O12 Co01 148.3(9) . .
C14 O12 Co01 148.3(9) 3_655 .
C14 O12 C14 63.4(17) . 3_655
C3 O1 Co01 131.9(3) . .
C3 O1 Fe01 131.9(3) . .
C3 O1 Cr01 131.9(3) . .
C3 O2 Co02 132.8(3) . .
C3 O2 Fe02 132.8(3) . .
C3 O2 Cr02 132.8(3) . .
C24 O23 Co02 151.4(7) . .
O18 C19 O18 124.2(5) 10_556 .
O18 C19 C20 117.9(3) 10_556 .
O18 C19 C20 117.9(3) . .
O1 C3 C4 118.5(6) . .
O1 C3 C8 115.9(7) . .
O2 C3 O1 125.1(4) . .
O2 C3 C4 116.2(5) . .
O2 C3 C8 118.2(6) . .
C19 C20 C21 105.5(8) . .
C22 C20 C19 113.0(4) . .
C22 C20 C19 113.0(4) 10_556 .
C22 C20 C22 116.8(10) 10_556 .
C22 C20 C21 103.3(6) 10_556 .
C22 C20 C21 103.3(6) . .
C3 C4 C10 111.4(8) . .
C3 C4 C9 105.1(8) . .
C11 C4 C3 113.5(10) . .
C11 C4 C10 109.1(8) . .
C11 C4 C9 113.4(10) . .
C10 C4 C9 104.0(9) . .
C24 C27 C30 90.4(10) . .
C24 C27 C29 93.3(10) . .
C30 C27 C29 101.8(7) . .
C28 C27 C24 146.7(10) . .
C28 C27 C30 109.3(8) . .
C28 C27 C29 107.8(8) . .
C4 C11 H11A 109.5 . .
C4 C11 H11B 109.5 . .
C4 C11 H11C 109.5 . .
H11A C11 H11B 109.5 . .
H11A C11 H11C 109.5 . .
H11B C11 H11C 109.5 . .
C14 C15 C14 41.1(13) 3_655 .
C17 C15 C14 102.1(12) . .
C17 C15 C14 142.9(14) . 3_655
C16 C15 C14 92.7(9) . 3_655
C16 C15 C14 115.8(10) . .
C16 C15 C17 104.7(15) . .
C20 C22 H22A 109.5 . .
C20 C22 H22B 109.5 . .
C20 C22 H22C 109.5 . .
H22A C22 H22B 109.5 . .
H22A C22 H22C 109.5 . .
H22B C22 H22C 109.5 . .
C20 C21 H21A 109.5 . .
C20 C21 H21B 109.5 . .
C20 C21 H21C 109.5 . .
H21A C21 H21B 109.5 . .
H21A C21 H21C 109.5 . .
H21B C21 H21C 109.5 . .
O12 C14 C15 127.7(14) . .
O12 C14 O13 110.0(12) . .
O13 C14 C15 115.2(11) . .
O23 C24 C27 133.6(12) . .
O23 C24 O25 102.5(12) . .
O23 C24 O26 105.4(12) . .
C27 C24 O25 113.5(12) . .
O26 C24 C27 107.1(13) . .
C4 C10 H10A 109.5 . .
C4 C10 H10B 109.5 . .
C4 C10 H10C 109.5 . .
H10A C10 H10B 109.5 . .
H10A C10 H10C 109.5 . .
H10B C10 H10C 109.5 . .
C4 C9 H9A 109.5 . .
C4 C9 H9B 109.5 . .
C4 C9 H9C 109.5 . .
H9A C9 H9B 109.5 . .
H9A C9 H9C 109.5 . .
H9B C9 H9C 109.5 . .
C15 C17 H17A 109.5 . .
C15 C17 H17B 109.5 . .
C15 C17 H17C 109.5 . .
H17A C17 H17B 109.5 . .
H17A C17 H17C 109.5 . .
H17B C17 H17C 109.5 . .
C27 C30 H30A 109.5 . .
C27 C30 H30B 109.5 . .
C27 C30 H30C 109.5 . .
H30A C30 H30B 109.5 . .
H30A C30 H30C 109.5 . .
H30B C30 H30C 109.5 . .
C27 C29 H29A 109.5 . .
C27 C29 H29B 109.5 . .
C27 C29 H29C 109.5 . .
H29A C29 H29B 109.5 . .
H29A C29 H29C 109.5 . .
H29B C29 H29C 109.5 . .
C15 C16 H16A 109.5 . .
C15 C16 H16B 109.5 . .
C15 C16 H16C 109.5 . .
H16A C16 H16B 109.5 . .
H16A C16 H16C 109.5 . .
H16B C16 H16C 109.5 . .
C27 C28 H28A 109.5 . .
C27 C28 H28B 109.5 . .
C27 C28 H28C 109.5 . .
H28A C28 H28B 109.5 . .
H28A C28 H28C 109.5 . .
H28B C28 H28C 109.5 . .
H7A C7 H7B 109.5 . .
H7A C7 H7C 109.5 . .
H7B C7 H7C 109.5 . .
C8 C7 H7A 109.5 . .
C8 C7 H7B 109.5 . .
C8 C7 H7C 109.5 . .
H6A C6 H6B 109.5 . .
H6A C6 H6C 109.5 . .
H6B C6 H6C 109.5 . .
C8 C6 H6A 109.5 . .
C8 C6 H6B 109.5 . .
C8 C6 H6C 109.5 . .
H5A C5 H5B 109.5 . .
H5A C5 H5C 109.5 . .
H5B C5 H5C 109.5 . .
C8 C5 H5A 109.5 . .
C8 C5 H5B 109.5 . .
C8 C5 H5C 109.5 . .
C3 C8 C7 107.9(10) . .
C6 C8 C3 108.6(10) . .
C6 C8 C7 104.4(15) . .
C6 C8 C5 123.9(16) . .
C5 C8 C3 107.3(11) . .
C5 C8 C7 103.7(15) . .

loop_
_geom_bond_atom_site_label_1
_geom_bond_atom_site_label_2
_geom_bond_distance
_geom_bond_site_symmetry_2
Co02 O31 1.880(2) .
Co02 O18 2.019(3) .
Co02 O18 2.019(3) 12_655
Co02 O2 2.009(3) 12_655
Co02 O2 2.009(3) .
Co02 O23 2.121(5) .
Co01 O31 1.892(5) .
Co01 O12 2.100(6) .
Co01 O1 2.009(3) .
Co01 O1 2.009(3) 12_655
Co01 O1 2.009(3) 3_655
Co01 O1 2.009(3) 10_556
Fe02 O31 1.880(2) .
Fe02 O18 2.019(3) 12_655
Fe02 O18 2.019(3) .
Fe02 O2 2.009(3) .
Fe02 O2 2.009(3) 12_655
Fe02 O23 2.121(5) .
Fe01 O31 1.892(5) .
Fe01 O12 2.100(6) .
Fe01 O1 2.009(3) 12_655
Fe01 O1 2.009(3) 3_655
Fe01 O1 2.009(3) 10_556
Fe01 O1 2.009(3) .
Cr02 O31 1.880(2) .
Cr02 O18 2.019(3) 12_655
Cr02 O18 2.019(3) .
Cr02 O2 2.009(3) 12_655
Cr02 O2 2.009(3) .
Cr02 O23 2.121(5) .
Cr01 O31 1.892(5) .
Cr01 O12 2.100(6) .
Cr01 O1 2.009(3) 12_655
Cr01 O1 2.009(3) 3_655
Cr01 O1 2.009(3) 10_556
Cr01 O1 2.009(3) .
O31 Co02 1.880(2) 10_556
O31 Fe02 1.880(2) 10_556
O31 Cr02 1.880(2) 10_556
O18 C19 1.249(4) .
O12 C14 1.018(15) 3_655
O12 C14 1.018(15) .
O1 C3 1.254(5) .
O2 C3 1.231(5) .
O23 C24 1.001(11) .
C19 O18 1.249(4) 10_556
C19 C20 1.506(9) .
C3 C4 1.516(4) .
C3 C8 1.516(4) .
C20 C22 1.425(9) 10_556
C20 C22 1.425(9) .
C20 C21 1.530(15) .
C4 C11 1.515(4) .
C4 C10 1.516(4) .
C4 C9 1.516(4) .
C27 C24 1.505(14) .
C27 C30 1.533(13) .
C27 C29 1.559(13) .
C27 C28 1.410(11) .
C11 H11A 0.9700 .
C11 H11B 0.9700 .
C11 H11C 0.9700 .
C15 C14 1.525(15) 3_655
C15 C14 1.525(15) .
C15 C17 1.523(17) .
C15 C16 1.517(14) .
C22 H22A 0.9700 .
C22 H22B 0.9700 .
C22 H22C 0.9700 .
C21 H21A 0.9700 .
C21 H21B 0.9700 .
C21 H21C 0.9700 .
C14 O13 1.42(2) .
C24 O25 1.53(2) .
C24 O26 1.44(2) .
C10 H10A 0.9700 .
C10 H10B 0.9700 .
C10 H10C 0.9700 .
C9 H9A 0.9700 .
C9 H9B 0.9700 .
C9 H9C 0.9700 .
C17 H17A 0.9700 .
C17 H17B 0.9700 .
C17 H17C 0.9700 .
C30 H30A 0.9700 .
C30 H30B 0.9700 .
C30 H30C 0.9700 .
C29 H29A 0.9700 .
C29 H29B 0.9700 .
C29 H29C 0.9700 .
C16 H16A 0.9700 .
C16 H16B 0.9700 .
C16 H16C 0.9700 .
C28 H28A 0.9700 .
C28 H28B 0.9700 .
C28 H28C 0.9700 .
C7 H7A 0.9700 .
C7 H7B 0.9700 .
C7 H7C 0.9700 .
C7 C8 1.516(4) .
C6 H6A 0.9700 .
C6 H6B 0.9700 .
C6 H6C 0.9700 .
C6 C8 1.516(4) .
C5 H5A 0.9700 .
C5 H5B 0.9700 .
C5 H5C 0.9700 .
C5 C8 1.516(4) .

loop_
_geom_torsion_atom_site_label_1
_geom_torsion_atom_site_label_2
_geom_torsion_atom_site_label_3
_geom_torsion_atom_site_label_4
_geom_torsion
_geom_torsion_site_symmetry_1
_geom_torsion_site_symmetry_4
Co02 O18 C19 O18 2.3(11) . 10_556
Co02 O18 C19 C20 -178.3(5) . .
Co02 O2 C3 O1 12.3(9) . .
Co02 O2 C3 C4 -172.1(6) . .
Co02 O23 C24 C27 -171.8(9) . .
Co02 O23 C24 O26 -39(3) . .
Co01 O12 C14 C15 180.0 . .
Co01 O12 C14 O13 31.3(12) . .
Co01 O1 C3 O2 -11.7(8) . .
Co01 O1 C3 C4 172.8(6) . .
Fe02 O18 C19 O18 2.3(11) . 10_556
Fe02 O18 C19 C20 -178.3(5) . .
Fe02 O2 C3 O1 12.3(9) . .
Fe02 O2 C3 C8 -157.2(8) . .
Fe01 O1 C3 O2 -11.7(8) . .
Fe01 O1 C3 C8 158.0(7) . .
Cr02 O18 C19 O18 2.3(11) . 10_556
Cr02 O18 C19 C20 -178.3(5) . .
Cr02 O2 C3 O1 12.3(9) . .
Cr01 O1 C3 O2 -11.7(8) . .
O18 Co02 O31 Co02 -45.35(11) . 10_556
O18 Co02 O31 Co02 45.35(11) 12_655 10_556
O18 Co02 O31 Co01 134.65(11) . .
O18 Co02 O31 Co01 -134.65(11) 12_655 .
O18 Fe02 O31 Fe02 45.35(11) 12_655 10_556
O18 Fe02 O31 Fe02 -45.35(11) . 10_556
O18 Fe02 O31 Fe01 -134.65(11) 12_655 .
O18 Fe02 O31 Fe01 134.65(11) . .
O18 Cr02 O31 Cr02 45.35(11) 12_655 10_556
O18 Cr02 O31 Cr02 -45.35(11) . 10_556
O18 Cr02 O31 Cr01 -134.65(11) 12_655 .
O18 Cr02 O31 Cr01 134.65(11) . .
O18 C19 C20 C22 -22.5(12) 10_556 10_556
O18 C19 C20 C22 22.5(12) . .
O18 C19 C20 C22 158.1(8) . 10_556
O18 C19 C20 C22 -158.1(8) 10_556 .
O18 C19 C20 C21 -89.7(5) . .
O18 C19 C20 C21 89.7(5) 10_556 .
O1 Co01 O31 Co02 -46.50(11) 12_655 .
O1 Co01 O31 Co02 -46.50(11) 10_556 10_556
O1 Co01 O31 Co02 46.50(11) . .
O1 Co01 O31 Co02 133.50(11) 12_655 10_556
O1 Co01 O31 Co02 133.50(11) 10_556 .
O1 Co01 O31 Co02 46.50(11) 3_655 10_556
O1 Co01 O31 Co02 -133.50(11) 3_655 .
O1 Co01 O31 Co02 -133.50(11) . 10_556
O1 Fe01 O31 Fe02 46.50(11) 3_655 10_556
O1 Fe01 O31 Fe02 -133.50(11) 3_655 .
O1 Fe01 O31 Fe02 133.50(11) 12_655 10_556
O1 Fe01 O31 Fe02 -133.50(11) . 10_556
O1 Fe01 O31 Fe02 -46.50(11) 10_556 10_556
O1 Fe01 O31 Fe02 133.50(11) 10_556 .
O1 Fe01 O31 Fe02 -46.50(11) 12_655 .
O1 Fe01 O31 Fe02 46.50(11) . .
O1 Cr01 O31 Cr02 -133.50(11) 3_655 .
O1 Cr01 O31 Cr02 133.50(11) 10_556 .
O1 Cr01 O31 Cr02 -46.50(11) 12_655 .
O1 Cr01 O31 Cr02 -133.50(11) . 10_556
O1 Cr01 O31 Cr02 46.50(11) . .
O1 Cr01 O31 Cr02 -46.50(11) 10_556 10_556
O1 Cr01 O31 Cr02 133.50(11) 12_655 10_556
O1 Cr01 O31 Cr02 46.50(11) 3_655 10_556
O1 C3 C4 C11 -21.2(13) . .
O1 C3 C4 C10 -144.8(11) . .
O1 C3 C4 C9 103.2(11) . .
O1 C3 C8 C7 143.3(13) . .
O1 C3 C8 C6 -104.2(15) . .
O1 C3 C8 C5 32.1(18) . .
O2 Co02 O31 Co02 133.80(11) . 10_556
O2 Co02 O31 Co02 -133.80(11) 12_655 10_556
O2 Co02 O31 Co01 -46.20(11) . .
O2 Co02 O31 Co01 46.20(11) 12_655 .
O2 Fe02 O31 Fe02 133.80(11) . 10_556
O2 Fe02 O31 Fe02 -133.80(11) 12_655 10_556
O2 Fe02 O31 Fe01 46.20(11) 12_655 .
O2 Fe02 O31 Fe01 -46.20(11) . .
O2 Cr02 O31 Cr02 -133.80(11) 12_655 10_556
O2 Cr02 O31 Cr02 133.80(11) . 10_556
O2 Cr02 O31 Cr01 46.20(11) 12_655 .
O2 Cr02 O31 Cr01 -46.20(11) . .
O2 C3 C4 C11 162.9(10) . .
O2 C3 C4 C10 39.3(12) . .
O2 C3 C4 C9 -72.7(11) . .
O2 C3 C8 C7 -46.2(15) . .
O2 C3 C8 C6 66.3(16) . .
O2 C3 C8 C5 -157.4(15) . .
C14 O12 C14 C15 0.0 3_655 .
C14 O12 C14 O13 -148.7(12) 3_655 .
C14 C15 C14 O12 0.0 3_655 .
C14 C15 C14 O13 147.3(12) 3_655 .
C17 C15 C14 O12 -175(2) . .
C17 C15 C14 O13 -27(3) . .
C30 C27 C24 O23 -126(2) . .
C30 C27 C24 O26 101.1(17) . .
C29 C27 C24 O23 132(2) . .
C29 C27 C24 O26 -0.7(17) . .
C16 C15 C14 O12 -61.7(10) . .
C16 C15 C14 O13 85.6(17) . .
C28 C27 C24 O23 2(4) . .
C28 C27 C24 O26 -131(2) . .
